data_4332003
loop_
_publ_author_name
'He, Xiang'
'Lu, Can-Zhong'
'Yuan, Da-Qiang'

_publ_section_title
;
 Two 3D Porous Cadmium Tetrazolate Frameworks with Hexagonal Tunnels
;
_journal_issue 15
_journal_name_full 'Inorganic Chemistry'
_journal_page_first 5760
_journal_page_last 5766
_journal_paper_doi 10.1021/ic0520162
_journal_volume 45
_journal_year 2006
_chemical_formula_sum 'C9 H22 Cd5 N36 O7'
_chemical_formula_weight 1308.63
_chemical_name_systematic
; 
 ? 
;
_space_group_IT_number 191
_symmetry_cell_setting hexagonal
_symmetry_space_group_name_Hall '-P 6 2'
_symmetry_space_group_name_H-M 'P 6/m m m'
_atom_sites_solution_hydrogens geom
_atom_sites_solution_primary direct
_atom_sites_solution_secondary difmap
_audit_creation_method SHELXL-97
_cell_angle_alpha 90.00
_cell_angle_beta 90.00
_cell_angle_gamma 120.00
_cell_formula_units_Z 8
_cell_length_a 26.3397(6)
_cell_length_b 26.3397(6)
_cell_length_c 13.2433(5)
_cell_measurement_reflns_used 8092
_cell_measurement_temperature 173(2)
_cell_measurement_theta_max 27.4835
_cell_measurement_theta_min 3.0910
_cell_volume 7957.0(4)
_computing_structure_refinement 'SHELXL-97 (Sheldrick, 1997)'
_computing_structure_solution 'SHELXS-97 (Sheldrick, 1990)'
_diffrn_ambient_temperature 173(2)
_diffrn_measured_fraction_theta_full 0.986
_diffrn_measured_fraction_theta_max 0.986
_diffrn_radiation_monochromator graphite
_diffrn_radiation_source 'fine-focus sealed tube'
_diffrn_radiation_type MoK\a
_diffrn_radiation_wavelength 0.71073
_diffrn_reflns_av_R_equivalents 0.0237
_diffrn_reflns_av_sigmaI/netI 0.0122
_diffrn_reflns_limit_h_max 34
_diffrn_reflns_limit_h_min -34
_diffrn_reflns_limit_k_max 34
_diffrn_reflns_limit_k_min -33
_diffrn_reflns_limit_l_max 16
_diffrn_reflns_limit_l_min -17
_diffrn_reflns_number 60914
_diffrn_reflns_theta_full 27.48
_diffrn_reflns_theta_max 27.48
_diffrn_reflns_theta_min 3.09
_exptl_absorpt_coefficient_mu 2.710
_exptl_absorpt_correction_T_max 1.0000
_exptl_absorpt_correction_T_min 0.7900
_exptl_absorpt_correction_type multi-scan
_exptl_crystal_colour colorless
_exptl_crystal_density_diffrn 2.185
_exptl_crystal_density_method 'not measured'
_exptl_crystal_description prism
_exptl_crystal_F_000 4992
_exptl_crystal_size_max 0.50
_exptl_crystal_size_mid 0.38
_exptl_crystal_size_min 0.30
_refine_diff_density_max 5.205
_refine_diff_density_min -6.747
_refine_diff_density_rms 0.373
_refine_ls_extinction_method none
_refine_ls_goodness_of_fit_ref 1.003
_refine_ls_hydrogen_treatment constr
_refine_ls_matrix_type full
_refine_ls_number_parameters 203
_refine_ls_number_reflns 3466
_refine_ls_number_restraints 0
_refine_ls_restrained_S_all 1.003
_refine_ls_R_factor_all 0.0845
_refine_ls_R_factor_gt 0.0842
_refine_ls_shift/su_max 0.000
_refine_ls_shift/su_mean 0.000
_refine_ls_structure_factor_coef Fsqd
_refine_ls_weighting_details 'calc w=1/[\s^2^(Fo^2^)+(0.1680P)^2^+195.5278P] where P=(Fo^2^+2Fc^2^)/3'
_refine_ls_weighting_scheme calc
_refine_ls_wR_factor_gt 0.2661
_refine_ls_wR_factor_ref 0.2663
_reflns_number_gt 3438
_reflns_number_total 3466
_reflns_threshold_expression >2sigma(I)
_cod_data_source_file ic0520162sup1.cif
_cod_data_source_block d
_cod_depositor_comments
;
The following automatic conversions were performed:

'_symmetry_cell_setting' value 'Hexagonal' changed to 'hexagonal'
according to /home/saulius/struct/CIF-dictionaries/cif_core.dic
dictionary named 'cif_core.dic' version 2.4.2 from
2011-04-26.

'_exptl_absorpt_correction_type' value 'Multi-scan'
changed to 'multi-scan' according to
/home/saulius/struct/CIF-dictionaries/cif_core.dic dictionary named
'cif_core.dic' version 2.4.2 from 2011-04-26.

Automatic conversion script
Id: cif_fix_values 1891 2012-01-12 08:04:46Z andrius 
;
_cod_original_sg_symbol_H-M P6/mmm
_cod_database_code 4332003

loop_
_symmetry_equiv_pos_as_xyz
'x, y, z'
'x-y, x, z'
'-y, x-y, z'
'-x, -y, z'
'-x+y, -x, z'
'y, -x+y, z'
'x-y, -y, -z'
'-x, -x+y, -z'
'y, x, -z'
'-y, -x, -z'
'-x+y, y, -z'
'x, x-y, -z'
'-x, -y, -z'
'-x+y, -x, -z'
'y, -x+y, -z'
'x, y, -z'
'x-y, x, -z'
'-y, x-y, -z'
'-x+y, y, z'
'x, x-y, z'
'-y, -x, z'
'y, x, z'
'x-y, -y, z'
'-x, -x+y, z'

loop_
_atom_site_label
_atom_site_type_symbol
_atom_site_fract_x
_atom_site_fract_y
_atom_site_fract_z
_atom_site_U_iso_or_equiv
_atom_site_adp_type
_atom_site_occupancy
_atom_site_symmetry_multiplicity
_atom_site_calc_flag
_atom_site_refinement_flags
Cd1 Cd 0.3333 0.6667 0.34436(9) 0.0108(3) Uani 1 6 d S
Cd2 Cd 0.248965(14) 0.49793(3) 0.24624(5) 0.0122(3) Uani 1 2 d S
Cd3 Cd 0.0000 0.34182(4) 0.5000 0.0172(3) Uani 1 4 d S
Cd4 Cd 0.0000 0.24939(3) 0.24880(5) 0.0156(3) Uani 1 2 d S
Cd5 Cd 0.0000 0.15888(9) 0.0000 0.0613(6) Uani 1 4 d S
O1 O 0.0000 0.4310(7) 0.5000 0.067(5) Uani 1 4 d S
N1 N 0.0723(3) 0.2266(3) 0.2083(5) 0.0259(15) Uani 1 1 d .
N2 N 0.0742(4) 0.1983(4) 0.1276(6) 0.0341(18) Uani 1 1 d .
N3 N 0.1523(3) 0.4286(3) 0.2895(5) 0.0247(15) Uani 1 1 d .
N4 N 0.1212(4) 0.3771(4) 0.2451(6) 0.038(2) Uani 1 1 d .
N5 N 0.0716(3) 0.3442(3) 0.2936(5) 0.0249(15) Uani 1 1 d .
N6 N 0.0717(3) 0.3757(3) 0.3735(5) 0.0252(15) Uani 1 1 d .
N7 N 0.26380(19) 0.5276(4) 0.4176(6) 0.0185(18) Uani 1 2 d S
N8 N 0.29185(18) 0.5837(4) 0.4504(6) 0.0146(16) Uani 1 2 d S
N9 N 0.2072(3) 0.4143(5) 0.0492(8) 0.039(3) Uani 1 2 d S
N10 N 0.2350(2) 0.4699(5) 0.0812(7) 0.026(2) Uani 1 2 d S
N12 N 0.0000 0.2505(7) 0.0000 0.041(5) Uani 1 4 d S
N13 N 0.0000 0.2783(4) 0.0814(7) 0.030(2) Uani 1 2 d S
C14 C 0.0000 0.3265(6) 0.0491(13) 0.088(9) Uani 0.50 2 d SP
N14 N 0.0000 0.3265(6) 0.0491(13) 0.088(9) Uani 0.50 2 d SP
N15 N 0.3753(2) 0.6247(2) 0.2468(7) 0.0164(19) Uani 1 2 d S
N16 N 0.3479(3) 0.5697(3) 0.2134(6) 0.0238(15) Uani 1 1 d .
C17 C 0.3865(4) 0.5621(4) 0.1584(9) 0.045(3) Uani 0.50 1 d P
N17 N 0.3865(4) 0.5621(4) 0.1584(9) 0.045(3) Uani 0.50 1 d P
N18 N 0.0000 0.2506(5) 0.5000 0.021(3) Uani 1 4 d S
N19 N 0.0000 0.2209(4) 0.5816(7) 0.026(2) Uani 1 2 d S
C20 C 0.0000 0.1727(5) 0.5486(10) 0.051(4) Uani 0.50 2 d SP
N20 N 0.0000 0.1727(5) 0.5486(10) 0.051(4) Uani 0.50 2 d SP
C2 C 0.1221(3) 0.4262(3) 0.3703(6) 0.0243(17) Uani 1 1 d .
H2A H 0.1346 0.4564 0.4195 0.029 Uiso 1 1 calc R
C3 C 0.2478(4) 0.4955(7) 0.5000 0.026(5) Uani 1 4 d S
H3A H 0.2269 0.4539 0.5000 0.031 Uiso 1 4 calc SR
C4 C 0.2516(4) 0.5033(8) 0.0000 0.033(5) Uani 1 4 d S
H4B H 0.2725 0.5449 0.0000 0.049 Uiso 1 4 calc SR
O2 O 0.0000 0.068(2) 0.0000 0.30(8) Uani 0.50 4 d SP
O3W O 0.1562(13) 0.312(3) 0.5000 0.163(17) Uani 1 4 d S
O2W O 0.5000 0.5000 0.0000 0.25(5) Uani 1 8 d S
O1W O 0.0000 0.0000 0.062(7) 0.24(5) Uani 1 12 d S
O4W O 0.0000 0.0000 0.5000 0.16(4) Uani 1 24 d S
O5W O 0.3333 0.6667 0.0000 0.24(6) Uani 1 12 d S
C1 C 0.1217(3) 0.2434(7) 0.2576(9) 0.029(3) Uani 1 2 d S
H1B H 0.1322 0.2644 0.3196 0.044 Uiso 1 2 calc SR

loop_
_atom_site_aniso_label
_atom_site_aniso_U_11
_atom_site_aniso_U_22
_atom_site_aniso_U_33
_atom_site_aniso_U_23
_atom_site_aniso_U_13
_atom_site_aniso_U_12
Cd1 0.0117(4) 0.0117(4) 0.0091(6) 0.000 0.000 0.0058(2)
Cd2 0.0160(4) 0.0089(4) 0.0092(5) -0.0004(2) -0.00019(11) 0.0045(2)
Cd3 0.0155(5) 0.0231(5) 0.0105(5) 0.000 0.000 0.0078(3)
Cd4 0.0128(5) 0.0193(4) 0.0125(5) -0.0030(2) 0.000 0.0064(2)
Cd5 0.0567(12) 0.0723(11) 0.0498(11) 0.000 0.000 0.0284(6)
O1 0.070(13) 0.049(7) 0.089(15) 0.000 0.000 0.035(6)
N1 0.021(3) 0.040(4) 0.021(3) -0.007(3) -0.005(3) 0.018(3)
N2 0.026(4) 0.056(5) 0.027(4) -0.009(4) 0.000(3) 0.025(4)
N3 0.018(3) 0.024(3) 0.022(3) 0.000(3) 0.008(3) 0.003(3)
N4 0.028(4) 0.032(5) 0.036(5) -0.009(3) 0.013(3) 0.001(4)
N5 0.023(3) 0.019(3) 0.020(3) -0.004(3) 0.005(3) 0.001(3)
N6 0.022(3) 0.021(3) 0.019(3) 0.000(3) 0.006(3) 0.001(3)
N7 0.031(4) 0.011(4) 0.007(4) 0.001(3) 0.0004(16) 0.0053(19)
N8 0.022(3) 0.011(4) 0.006(4) 0.003(3) 0.0014(15) 0.0057(19)
N9 0.062(6) 0.030(6) 0.014(5) 0.003(4) 0.001(2) 0.015(3)
N10 0.040(4) 0.030(5) 0.005(4) 0.001(4) 0.0007(18) 0.015(3)
N12 0.047(12) 0.040(8) 0.036(12) 0.000 0.000 0.024(6)
N13 0.052(7) 0.038(4) 0.005(4) 0.000(3) 0.000 0.026(3)
C14 0.21(3) 0.071(8) 0.027(8) -0.006(5) 0.000 0.106(15)
N14 0.21(3) 0.071(8) 0.027(8) -0.006(5) 0.000 0.106(15)
N15 0.015(3) 0.015(3) 0.019(5) -0.0039(16) 0.0039(16) 0.008(4)
N16 0.014(3) 0.012(3) 0.037(4) -0.007(3) 0.008(3) 0.000(2)
C17 0.025(4) 0.020(4) 0.075(7) -0.017(4) 0.010(4) -0.001(4)
N17 0.025(4) 0.020(4) 0.075(7) -0.017(4) 0.010(4) -0.001(4)
N18 0.023(7) 0.022(6) 0.017(8) 0.000 0.000 0.012(4)
N19 0.043(6) 0.025(3) 0.015(4) 0.000(3) 0.000 0.022(3)
C20 0.104(13) 0.042(5) 0.029(6) 0.007(4) 0.000 0.052(7)
N20 0.104(13) 0.042(5) 0.029(6) 0.007(4) 0.000 0.052(7)
C2 0.018(4) 0.018(4) 0.020(4) -0.008(3) 0.005(3) -0.004(3)
C3 0.041(9) 0.011(7) 0.016(9) 0.000 0.000 0.006(4)
C4 0.049(11) 0.020(9) 0.018(10) 0.000 0.000 0.010(4)
O2 0.26(10) 0.08(3) 0.6(2) 0.000 0.000 0.13(5)
O3W 0.16(2) 0.25(5) 0.11(3) 0.000 0.000 0.13(3)
O2W 0.19(6) 0.19(6) 0.39(15) 0.000 0.000 0.11(7)
O1W 0.30(8) 0.30(8) 0.12(6) 0.000 0.000 0.15(4)
O4W 0.16(6) 0.16(6) 0.16(10) 0.000 0.000 0.08(3)
O5W 0.34(9) 0.34(9) 0.05(3) 0.000 0.000 0.17(4)
C1 0.024(4) 0.048(8) 0.023(6) -0.013(5) -0.006(3) 0.024(4)

loop_
_atom_type_symbol
_atom_type_description
_atom_type_scat_dispersion_real
_atom_type_scat_dispersion_imag
_atom_type_scat_source
C C 0.0033 0.0016 'International Tables Vol C Tables 4.2.6.8 and 6.1.1.4'
Cd Cd -0.8075 1.2024 'International Tables Vol C Tables 4.2.6.8 and 6.1.1.4'
N N 0.0061 0.0033 'International Tables Vol C Tables 4.2.6.8 and 6.1.1.4'
O O 0.0106 0.0060 'International Tables Vol C Tables 4.2.6.8 and 6.1.1.4'
H H 0.0000 0.0000 'International Tables Vol C Tables 4.2.6.8 and 6.1.1.4'

loop_
_geom_angle_atom_site_label_1
_geom_angle_atom_site_label_2
_geom_angle_atom_site_label_3
_geom_angle
_geom_angle_site_symmetry_1
_geom_angle_site_symmetry_3
N15 Cd1 N15 91.7(3) 5_565 3_665
N15 Cd1 N15 91.7(3) 5_565 .
N15 Cd1 N15 91.7(3) 3_665 .
N15 Cd1 N8 90.0(2) 5_565 5_565
N15 Cd1 N8 90.0(2) 3_665 5_565
N15 Cd1 N8 177.4(3) . 5_565
N15 Cd1 N8 177.4(3) 5_565 3_665
N15 Cd1 N8 90.0(2) 3_665 3_665
N15 Cd1 N8 90.0(2) . 3_665
N8 Cd1 N8 88.1(3) 5_565 3_665
N15 Cd1 N8 90.0(2) 5_565 .
N15 Cd1 N8 177.4(3) 3_665 .
N15 Cd1 N8 90.0(2) . .
N8 Cd1 N8 88.1(3) 5_565 .
N8 Cd1 N8 88.1(3) 3_665 .
N10 Cd2 N3 92.6(3) . .
N10 Cd2 N3 92.6(3) . 19
N3 Cd2 N3 88.3(4) . 19
N10 Cd2 N7 179.7(4) . .
N3 Cd2 N7 87.6(2) . .
N3 Cd2 N7 87.6(2) 19 .
N10 Cd2 N16 91.0(3) . 19
N3 Cd2 N16 91.3(3) . 19
N3 Cd2 N16 176.4(2) 19 19
N7 Cd2 N16 88.8(2) . 19
N10 Cd2 N16 91.0(3) . .
N3 Cd2 N16 176.4(2) . .
N3 Cd2 N16 91.3(3) 19 .
N7 Cd2 N16 88.8(2) . .
N16 Cd2 N16 88.8(4) 19 .
N6 Cd3 N6 177.5(4) 24 16_556
N6 Cd3 N6 88.6(4) 24 .
N6 Cd3 N6 91.4(4) 16_556 .
N6 Cd3 N6 91.4(4) 24 8_556
N6 Cd3 N6 88.6(4) 16_556 8_556
N6 Cd3 N6 177.5(4) . 8_556
N6 Cd3 O1 91.26(19) 24 .
N6 Cd3 O1 91.26(19) 16_556 .
N6 Cd3 O1 91.26(19) . .
N6 Cd3 O1 91.26(19) 8_556 .
N6 Cd3 N18 88.74(19) 24 .
N6 Cd3 N18 88.74(19) 16_556 .
N6 Cd3 N18 88.74(19) . .
N6 Cd3 N18 88.74(19) 8_556 .
O1 Cd3 N18 180.000(2) . .
N5 Cd4 N5 88.9(4) . 24
N5 Cd4 N1 178.5(2) . 24
N5 Cd4 N1 90.4(3) 24 24
N5 Cd4 N1 90.4(3) . .
N5 Cd4 N1 178.5(2) 24 .
N1 Cd4 N1 90.3(4) 24 .
N5 Cd4 N13 91.4(3) . .
N5 Cd4 N13 91.4(3) 24 .
N1 Cd4 N13 89.9(3) 24 .
N1 Cd4 N13 89.9(3) . .
N5 Cd4 N19 88.3(2) . 16_556
N5 Cd4 N19 88.3(2) 24 16_556
N1 Cd4 N19 90.4(2) 24 16_556
N1 Cd4 N19 90.4(2) . 16_556
N13 Cd4 N19 179.5(3) . 16_556
N2 Cd5 N2 177.0(4) . 8
N2 Cd5 N2 89.9(4) . 16
N2 Cd5 N2 90.0(4) 8 16
N2 Cd5 N2 90.0(4) . 24
N2 Cd5 N2 89.9(4) 8 24
N2 Cd5 N2 177.0(4) 16 24
N2 Cd5 N12 88.5(2) . .
N2 Cd5 N12 88.5(2) 8 .
N2 Cd5 N12 88.5(2) 16 .
N2 Cd5 N12 88.5(2) 24 .
N2 Cd5 O2 91.5(2) . .
N2 Cd5 O2 91.5(2) 8 .
N2 Cd5 O2 91.5(2) 16 .
N2 Cd5 O2 91.5(2) 24 .
N12 Cd5 O2 180.000(2) . .
C1 N1 N2 106.3(7) . .
C1 N1 Cd4 126.7(6) . .
N2 N1 Cd4 126.8(5) . .
N2 N2 N1 108.7(5) 19 .
N2 N2 Cd5 126.84(18) 19 .
N1 N2 Cd5 124.4(5) . .
C2 N3 N4 105.3(7) . .
C2 N3 Cd2 129.1(5) . .
N4 N3 Cd2 124.5(6) . .
N5 N4 N3 111.2(7) . .
N4 N5 N6 106.3(6) . .
N4 N5 Cd4 125.8(5) . .
N6 N5 Cd4 127.8(5) . .
C2 N6 N5 106.6(6) . .
C2 N6 Cd3 128.0(5) . .
N5 N6 Cd3 125.1(5) . .
C3 N7 N8 105.1(9) . .
C3 N7 Cd2 129.5(8) . .
N8 N7 Cd2 125.4(6) . .
N8 N8 N7 108.8(5) 16_556 .
N8 N8 Cd1 126.6(2) 16_556 .
N7 N8 Cd1 124.6(6) . .
N9 N9 N10 108.5(6) 16 .
C4 N10 N9 106.8(10) . .
C4 N10 Cd2 128.4(9) . .
N9 N10 Cd2 124.8(7) . .
N13 N12 N13 111.6(16) . 16
N13 N12 Cd5 124.2(8) . .
N13 N12 Cd5 124.2(8) 16 .
N12 N13 C14 105.5(12) . .
N12 N13 Cd4 126.9(9) . .
C14 N13 Cd4 127.6(9) . .
N13 C14 N14 108.6(8) . 16
N13 C14 C14 108.6(8) . 16
N14 C14 C14 0.000(2) 16 16
N16 N15 N16 109.3(8) . 21_665
N16 N15 Cd1 125.3(4) . .
N16 N15 Cd1 125.3(4) 21_665 .
N15 N16 C17 107.7(6) . .
N15 N16 Cd2 126.1(5) . .
C17 N16 Cd2 126.2(5) . .
N16 C17 N17 107.7(4) . 21_665
N16 C17 C17 107.7(4) . 21_665
N17 C17 C17 0.0(12) 21_665 21_665
N19 N18 N19 108.2(12) 16_556 .
N19 N18 Cd3 125.9(6) 16_556 .
N19 N18 Cd3 125.9(6) . .
N18 N19 C20 106.9(10) . .
N18 N19 Cd4 125.6(7) . 16_556
C20 N19 Cd4 127.5(8) . 16_556
N20 C20 C20 0.000(3) 16_556 16_556
N20 C20 N19 109.0(7) 16_556 .
C20 C20 N19 109.0(7) 16_556 .
N3 C2 N6 110.5(7) . .
N7 C3 N7 112.3(14) 16_556 .
N10 C4 N10 109.4(16) 16 .
O2 O2 O2 120.0 2 15
O2 O2 Cd5 120.0 2 .
O2 O2 Cd5 120.000(1) 15 .
N1 C1 N1 110.0(11) 19 .

loop_
_geom_bond_atom_site_label_1
_geom_bond_atom_site_label_2
_geom_bond_distance
_geom_bond_site_symmetry_2
Cd1 N15 2.309(9) 5_565
Cd1 N15 2.309(9) 3_665
Cd1 N15 2.309(9) .
Cd1 N8 2.357(8) 5_565
Cd1 N8 2.357(8) 3_665
Cd1 N8 2.357(8) .
Cd2 N10 2.277(9) .
Cd2 N3 2.344(7) .
Cd2 N3 2.344(7) 19
Cd2 N7 2.368(8) .
Cd2 N16 2.372(6) 19
Cd2 N16 2.372(6) .
Cd3 N6 2.341(7) 24
Cd3 N6 2.341(7) 16_556
Cd3 N6 2.341(7) .
Cd3 N6 2.341(7) 8_556
Cd3 O1 2.350(19) .
Cd3 N18 2.403(13) .
Cd4 N5 2.330(7) .
Cd4 N5 2.330(7) 24
Cd4 N1 2.327(7) 24
Cd4 N1 2.327(7) .
Cd4 N13 2.344(9) .
Cd4 N19 2.368(10) 16_556
Cd5 N2 2.392(8) .
Cd5 N2 2.392(8) 8
Cd5 N2 2.392(8) 16
Cd5 N2 2.392(8) 24
Cd5 N12 2.412(18) .
Cd5 O2 2.39(6) .
N1 C1 1.319(10) .
N1 N2 1.318(10) .
N2 N2 1.316(15) 19
N3 C2 1.316(10) .
N3 N4 1.320(10) .
N4 N5 1.319(10) .
N5 N6 1.345(10) .
N6 C2 1.331(10) .
N7 C3 1.314(12) .
N7 N8 1.351(12) .
N8 N8 1.313(16) 16_556
N9 N9 1.30(2) 16
N9 N10 1.337(16) .
N10 C4 1.318(14) .
N12 N13 1.303(14) .
N12 N13 1.303(14) 16
N13 C14 1.340(19) .
C14 N14 1.30(3) 16
C14 C14 1.30(3) 16
N15 N16 1.330(8) .
N15 N16 1.330(8) 21_665
N16 C17 1.346(11) .
C17 N17 1.353(16) 21_665
C17 C17 1.353(16) 21_665
N18 N19 1.334(12) 16_556
N18 N19 1.334(12) .
N19 C20 1.344(16) .
N19 Cd4 2.368(10) 16_556
C20 N20 1.29(3) 16_556
C20 C20 1.29(3) 16_556
C3 N7 1.314(12) 16_556
C4 N10 1.318(14) 16
O2 O2 1.79(6) 2
O2 O2 1.79(6) 15
C1 N1 1.319(10) 19
